data_7011191
loop_
_publ_author_name
'Fox, Mark A.'
'Goeta, Andr\'es E.'
'Hughes, Andrew K.'
'Johnson, Andrew L.'

_publ_section_title
;
 Crystal and molecular structures of the nido-carborane anions, 7,9-
 and 2,9-C2B9H12&#x2212;
;
_journal_issue 10
_journal_name_full 'Journal of the Chemical Society, Dalton Transactions'
_journal_page_first 2132
_journal_paper_doi 10.1039/b108937d
_journal_year 2002
_chemical_formula_sum 'C6 H17.5 B4.5 N'
_chemical_formula_weight 152.35
_chemical_name_systematic
; 
? 
;
_space_group_IT_number 2
_symmetry_cell_setting triclinic
_symmetry_space_group_name_Hall '-P 1'
_symmetry_space_group_name_H-M 'P -1'
_atom_sites_solution_hydrogens difmap
_atom_sites_solution_primary direct
_atom_sites_solution_secondary difmap
_audit_creation_method SHELXL-97
_cell_angle_alpha 65.513(3)
_cell_angle_beta 85.279(3)
_cell_angle_gamma 83.910(3)
_cell_formula_units_Z 2
_cell_length_a 6.517(1)
_cell_length_b 8.799(2)
_cell_length_c 9.158(2)
_cell_measurement_reflns_used 938
_cell_measurement_temperature 120(2)
_cell_measurement_theta_max 30.81
_cell_measurement_theta_min 13.82
_cell_volume 474.79(17)
_computing_cell_refinement 'SMART-NT V5.0 (Bruker, 1998a)'
_computing_data_collection 'SMART-NT V5.0 (Bruker, 1998a)'
_computing_data_reduction 'SAINT-NT V5.0 (Bruker, 1998b)'
_computing_molecular_graphics 'SHELXTL-NT V5.1 (Bruker, 1998c)'
_computing_publication_material 'SHELXTL-NT V5.1 (Bruker, 1998c)'
_computing_structure_refinement 'SHELXL-97 (Sheldrick, 1997)'
_computing_structure_solution 'SHELXS-97 (Sheldrick, 1990)'
_diffrn_ambient_temperature 120(2)
_diffrn_measured_fraction_theta_full 0.910
_diffrn_measured_fraction_theta_max 0.910
_diffrn_measurement_device_type 'Bruker SMART-CCD'
_diffrn_measurement_method \w
_diffrn_radiation_monochromator graphite
_diffrn_radiation_source 'fine-focus sealed tube'
_diffrn_radiation_type MoK\a
_diffrn_radiation_wavelength 0.71073
_diffrn_reflns_av_R_equivalents 0.0155
_diffrn_reflns_av_sigmaI/netI 0.0142
_diffrn_reflns_limit_h_max 9
_diffrn_reflns_limit_h_min -9
_diffrn_reflns_limit_k_max 12
_diffrn_reflns_limit_k_min -11
_diffrn_reflns_limit_l_max 11
_diffrn_reflns_limit_l_min -12
_diffrn_reflns_number 5747
_diffrn_reflns_theta_full 30.31
_diffrn_reflns_theta_max 30.31
_diffrn_reflns_theta_min 2.45
_diffrn_standards_decay_% 0
_diffrn_standards_number 0
_exptl_absorpt_coefficient_mu 0.054
_exptl_absorpt_correction_type none
_exptl_crystal_colour colourless
_exptl_crystal_density_diffrn 1.066
_exptl_crystal_density_method 'not measured'
_exptl_crystal_description 'irregular shape'
_exptl_crystal_F_000 166
_exptl_crystal_size_max 0.56
_exptl_crystal_size_mid 0.52
_exptl_crystal_size_min 0.50
_refine_diff_density_max 0.378
_refine_diff_density_min -0.287
_refine_diff_density_rms 0.052
_refine_ls_extinction_method none
_refine_ls_goodness_of_fit_ref 1.061
_refine_ls_hydrogen_treatment refall
_refine_ls_matrix_type full
_refine_ls_number_parameters 181
_refine_ls_number_reflns 2601
_refine_ls_number_restraints 0
_refine_ls_restrained_S_all 1.061
_refine_ls_R_factor_all 0.0537
_refine_ls_R_factor_gt 0.0496
_refine_ls_shift/su_max 0.001
_refine_ls_shift/su_mean 0.000
_refine_ls_structure_factor_coef Fsqd
_refine_ls_weighting_details 'calc w=1/[\s^2^(Fo^2^)+(0.0932P)^2^+0.1100P] where P=(Fo^2^+2Fc^2^)/3'
_refine_ls_weighting_scheme calc
_refine_ls_wR_factor_gt 0.1469
_refine_ls_wR_factor_ref 0.1521
_reflns_number_gt 2342
_reflns_number_total 2601
_reflns_threshold_expression >2sigma(I)
_cod_data_source_file b108937d.txt
_cod_data_source_block 1
_cod_original_sg_symbol_H-M P-1
_cod_original_formula_sum 'C6 H17.5 B4.50 N'
_cod_database_code 7011191

loop_
_symmetry_equiv_pos_as_xyz
'x, y, z'
'-x, -y, -z'

loop_
_atom_site_label
_atom_site_type_symbol
_atom_site_fract_x
_atom_site_fract_y
_atom_site_fract_z
_atom_site_U_iso_or_equiv
_atom_site_adp_type
_atom_site_occupancy
_atom_site_symmetry_multiplicity
_atom_site_calc_flag
_atom_site_refinement_flags
_atom_site_disorder_assembly
_atom_site_disorder_group
N1 N 0.47741(14) 0.61356(10) 0.85011(10) 0.0232(2) Uani 1 1 d . . .
H1N H 0.421(2) 0.706(2) 0.8571(18) 0.034(4) Uiso 1 1 d . . .
H2N H 0.489(5) 0.536(3) 0.955(3) 0.025(7) Uiso 0.50 1 d P . .
C2 C 0.30351(17) 0.68774(14) 0.59542(13) 0.0282(2) Uani 1 1 d . . .
H21 H 0.212(2) 0.6442(19) 0.5452(18) 0.032(4) Uiso 1 1 d . . .
H22 H 0.232(2) 0.787(2) 0.6034(19) 0.036(4) Uiso 1 1 d . . .
C4 C 0.65794(17) 0.77801(13) 0.59090(12) 0.0266(2) Uani 1 1 d . . .
H41 H 0.608(2) 0.885(2) 0.5961(18) 0.035(4) Uiso 1 1 d . . .
H42 H 0.788(3) 0.796(2) 0.533(2) 0.043(4) Uiso 1 1 d . . .
C5 C 0.68109(16) 0.64706(13) 0.76213(12) 0.0252(2) Uani 1 1 d . . .
H51 H 0.746(2) 0.539(2) 0.7624(18) 0.036(4) Uiso 1 1 d . . .
H52 H 0.763(2) 0.685(2) 0.8240(19) 0.038(4) Uiso 1 1 d . . .
C3 C 0.50987(18) 0.72650(15) 0.50215(12) 0.0293(2) Uani 1 1 d . . .
H31 H 0.577(2) 0.629(2) 0.4887(19) 0.039(4) Uiso 1 1 d . . .
H32 H 0.497(3) 0.814(2) 0.393(2) 0.043(4) Uiso 1 1 d . . .
C1 C 0.33448(16) 0.55844(13) 0.76642(12) 0.0251(2) Uani 1 1 d . . .
H11 H 0.400(2) 0.4510(19) 0.7663(18) 0.032(4) Uiso 1 1 d . . .
H12 H 0.208(2) 0.5379(19) 0.8306(19) 0.033(4) Uiso 1 1 d . . .
B1 B 0.19940(18) 0.87844(15) 0.09615(15) 0.0237(2) Uani 0.75 1 d P . .
C1B C 0.19940(18) 0.87844(15) 0.09615(15) 0.0237(2) Uani 0.17 1 d P . .
H1B H 0.325(3) 0.802(2) 0.154(2) 0.040(4) Uiso 0.92 1 d P . .
B2 B 0.2048(2) 1.09253(17) 0.00153(17) 0.0296(3) Uani 0.75 1 d P . .
C2B C 0.2048(2) 1.09253(17) 0.00153(17) 0.0296(3) Uani 0.17 1 d P . .
H2B H 0.345(3) 1.154(3) 0.007(3) 0.061(6) Uiso 0.92 1 d P . .
B3 B 0.20519(19) 0.98139(15) -0.11510(15) 0.0255(3) Uani 0.75 1 d P . .
C3B C 0.20519(19) 0.98139(15) -0.11510(15) 0.0255(3) Uani 0.17 1 d P . .
H3B H 0.352(3) 0.960(2) -0.189(2) 0.044(5) Uiso 0.92 1 d P . .
B4 B 0.0380(2) 0.82090(15) -0.01138(14) 0.0266(3) Uani 0.75 1 d P . .
C4B C 0.0380(2) 0.82090(15) -0.01138(14) 0.0266(3) Uani 0.17 1 d P . .
H4B H 0.057(3) 0.700(2) -0.017(2) 0.038(4) Uiso 0.92 1 d P . .
B5 B -0.0510(2) 0.83130(16) 0.16551(16) 0.0291(3) Uani 0.75 1 d P . .
C5B C -0.0510(2) 0.83130(16) 0.16551(16) 0.0291(3) Uani 0.17 1 d P . .
H5B H -0.089(3) 0.720(3) 0.276(2) 0.055(5) Uiso 0.92 1 d P . .
B6 B 0.05000(18) 0.99927(13) 0.17483(13) 0.0209(2) Uani 0.75 1 d P . .
C6B C 0.05000(18) 0.99927(13) 0.17483(13) 0.0209(2) Uani 0.17 1 d P . .
H6B H 0.076(3) 1.000(2) 0.278(2) 0.044(5) Uiso 0.92 1 d P . .

loop_
_atom_site_aniso_label
_atom_site_aniso_U_11
_atom_site_aniso_U_22
_atom_site_aniso_U_33
_atom_site_aniso_U_23
_atom_site_aniso_U_13
_atom_site_aniso_U_12
N1 0.0315(4) 0.0193(4) 0.0181(4) -0.0069(3) -0.0024(3) -0.0011(3)
C2 0.0286(5) 0.0305(5) 0.0239(5) -0.0083(4) -0.0071(4) -0.0029(4)
C4 0.0316(5) 0.0252(5) 0.0223(5) -0.0077(4) 0.0001(4) -0.0087(4)
C5 0.0266(5) 0.0238(5) 0.0246(5) -0.0087(4) -0.0045(4) -0.0028(4)
C3 0.0371(6) 0.0322(5) 0.0192(4) -0.0098(4) -0.0006(4) -0.0094(4)
C1 0.0274(5) 0.0244(5) 0.0226(4) -0.0079(4) -0.0007(4) -0.0056(4)
B1 0.0217(5) 0.0224(5) 0.0277(5) -0.0104(4) -0.0013(4) -0.0034(4)
C1B 0.0217(5) 0.0224(5) 0.0277(5) -0.0104(4) -0.0013(4) -0.0034(4)
B2 0.0248(5) 0.0320(6) 0.0352(6) -0.0165(5) -0.0025(5) -0.0026(5)
C2B 0.0248(5) 0.0320(6) 0.0352(6) -0.0165(5) -0.0025(5) -0.0026(5)
B3 0.0285(6) 0.0214(5) 0.0263(5) -0.0103(4) 0.0035(4) -0.0022(4)
C3B 0.0285(6) 0.0214(5) 0.0263(5) -0.0103(4) 0.0035(4) -0.0022(4)
B4 0.0363(6) 0.0209(5) 0.0229(5) -0.0082(4) -0.0031(4) -0.0054(4)
C4B 0.0363(6) 0.0209(5) 0.0229(5) -0.0082(4) -0.0031(4) -0.0054(4)
B5 0.0328(6) 0.0288(6) 0.0278(6) -0.0130(5) 0.0004(5) -0.0068(5)
C5B 0.0328(6) 0.0288(6) 0.0278(6) -0.0130(5) 0.0004(5) -0.0068(5)
B6 0.0270(5) 0.0185(5) 0.0183(5) -0.0079(4) -0.0034(4) -0.0032(4)
C6B 0.0270(5) 0.0185(5) 0.0183(5) -0.0079(4) -0.0034(4) -0.0032(4)

loop_
_atom_type_symbol
_atom_type_description
_atom_type_scat_dispersion_real
_atom_type_scat_dispersion_imag
_atom_type_scat_source
C C 0.0033 0.0016 'International Tables Vol C Tables 4.2.6.8 and 6.1.1.4'
H H 0.0000 0.0000 'International Tables Vol C Tables 4.2.6.8 and 6.1.1.4'
B B 0.0013 0.0007 'International Tables Vol C Tables 4.2.6.8 and 6.1.1.4'
N N 0.0061 0.0033 'International Tables Vol C Tables 4.2.6.8 and 6.1.1.4'

loop_
_geom_angle_atom_site_label_1
_geom_angle_atom_site_label_2
_geom_angle_atom_site_label_3
_geom_angle
_geom_angle_site_symmetry_1
_geom_angle_site_symmetry_3
_geom_angle_publ_flag
C5 N1 C1 111.58(8) . . ?
C5 N1 H1N 109.0(10) . . ?
C1 N1 H1N 108.6(10) . . ?
C5 N1 H2N 112.3(19) . . ?
C1 N1 H2N 109.8(19) . . ?
H1N N1 H2N 105(2) . . ?
C1 C2 C3 110.88(9) . . ?
C1 C2 H21 107.9(9) . . ?
C3 C2 H21 111.8(9) . . ?
C1 C2 H22 106.7(9) . . ?
C3 C2 H22 111.3(9) . . ?
H21 C2 H22 108.1(13) . . ?
C5 C4 C3 110.92(8) . . ?
C5 C4 H41 107.8(9) . . ?
C3 C4 H41 111.0(9) . . ?
C5 C4 H42 111.3(10) . . ?
C3 C4 H42 109.6(10) . . ?
H41 C4 H42 106.0(13) . . ?
N1 C5 C4 111.34(8) . . ?
N1 C5 H51 107.6(9) . . ?
C4 C5 H51 110.5(9) . . ?
N1 C5 H52 106.0(9) . . ?
C4 C5 H52 111.6(9) . . ?
H51 C5 H52 109.7(13) . . ?
C2 C3 C4 111.04(8) . . ?
C2 C3 H31 111.3(10) . . ?
C4 C3 H31 106.7(10) . . ?
C2 C3 H32 113.5(10) . . ?
C4 C3 H32 108.7(10) . . ?
H31 C3 H32 105.2(13) . . ?
N1 C1 C2 111.27(8) . . ?
N1 C1 H11 106.0(9) . . ?
C2 C1 H11 110.5(9) . . ?
N1 C1 H12 106.8(9) . . ?
C2 C1 H12 112.7(9) . . ?
H11 C1 H12 109.3(12) . . ?
B6 B1 B2 61.30(7) . . ?
B6 B1 B5 59.99(7) . . ?
B2 B1 B5 108.71(9) . . ?
B6 B1 B4 106.85(9) . . ?
B2 B1 B4 106.79(9) . . ?
B5 B1 B4 59.06(7) . . ?
B6 B1 B3 109.10(8) . . ?
B2 B1 B3 59.22(7) . . ?
B5 B1 B3 108.98(9) . . ?
B4 B1 B3 60.64(7) . . ?
B6 B1 H1B 122.1(10) . . ?
B2 B1 H1B 122.0(10) . . ?
B5 B1 H1B 121.7(10) . . ?
B4 B1 H1B 122.3(10) . . ?
B3 B1 H1B 120.3(10) . . ?
C4B B2 B4 0.00(4) 2_575 2_575 ?
C4B B2 B1 107.94(9) 2_575 . ?
B4 B2 B1 107.94(9) 2_575 . ?
C4B B2 B3 108.29(9) 2_575 . ?
B4 B2 B3 108.29(9) 2_575 . ?
B1 B2 B3 61.64(7) . . ?
C4B B2 B6 61.12(7) 2_575 . ?
B4 B2 B6 61.12(7) 2_575 . ?
B1 B2 B6 58.86(7) . . ?
B3 B2 B6 109.08(9) . . ?
C4B B2 C5B 59.58(8) 2_575 2_575 ?
B4 B2 C5B 59.58(8) 2_575 2_575 ?
B1 B2 C5B 109.17(9) . 2_575 ?
B3 B2 C5B 60.27(8) . 2_575 ?
B6 B2 C5B 109.02(9) . 2_575 ?
C4B B2 B5 59.58(8) 2_575 2_575 ?
B4 B2 B5 59.58(8) 2_575 2_575 ?
B1 B2 B5 109.17(9) . 2_575 ?
B3 B2 B5 60.27(8) . 2_575 ?
B6 B2 B5 109.02(9) . 2_575 ?
C5B B2 B5 0.00(7) 2_575 2_575 ?
C4B B2 H2B 122.0(11) 2_575 . ?
B4 B2 H2B 122.0(11) 2_575 . ?
B1 B2 H2B 120.2(11) . . ?
B3 B2 H2B 121.7(11) . . ?
B6 B2 H2B 119.6(11) . . ?
C5B B2 H2B 123.0(11) 2_575 . ?
B5 B2 H2B 123.0(11) 2_575 . ?
B2 B3 C5B 60.62(7) . 2_575 ?
B2 B3 B5 60.62(7) . 2_575 ?
C5B B3 B5 0.00(8) 2_575 2_575 ?
B2 B3 C6B 106.85(9) . 2_575 ?
C5B B3 C6B 58.65(7) 2_575 2_575 ?
B5 B3 C6B 58.65(7) 2_575 2_575 ?
B2 B3 B6 106.85(9) . 2_575 ?
C5B B3 B6 58.65(7) 2_575 2_575 ?
B5 B3 B6 58.65(7) 2_575 2_575 ?
C6B B3 B6 0.00(2) 2_575 2_575 ?
B2 B3 B1 59.14(7) . . ?
C5B B3 B1 107.47(9) 2_575 . ?
B5 B3 B1 107.47(9) 2_575 . ?
C6B B3 B1 107.07(8) 2_575 . ?
B6 B3 B1 107.07(8) 2_575 . ?
B2 B3 B4 105.48(9) . . ?
C5B B3 B4 105.62(9) 2_575 . ?
B5 B3 B4 105.62(9) 2_575 . ?
C6B B3 B4 59.38(7) 2_575 . ?
B6 B3 B4 59.38(7) 2_575 . ?
B1 B3 B4 59.06(7) . . ?
B2 B3 H3B 122.7(9) . . ?
C5B B3 H3B 125.4(9) 2_575 . ?
B5 B3 H3B 125.4(9) 2_575 . ?
C6B B3 H3B 124.0(9) 2_575 . ?
B6 B3 H3B 124.0(9) 2_575 . ?
B1 B3 H3B 119.3(9) . . ?
B4 B3 H3B 121.4(9) . . ?
C2B B4 B2 0.00(4) 2_575 2_575 ?
C2B B4 B5 61.76(8) 2_575 . ?
B2 B4 B5 61.76(8) 2_575 . ?
C2B B4 B1 109.43(9) 2_575 . ?
B2 B4 B1 109.43(9) 2_575 . ?
B5 B4 B1 60.17(7) . . ?
C2B B4 C6B 60.85(8) 2_575 2_575 ?
B2 B4 C6B 60.85(8) 2_575 2_575 ?
B5 B4 C6B 110.54(9) . 2_575 ?
B1 B4 C6B 108.68(8) . 2_575 ?
C2B B4 B6 60.85(8) 2_575 2_575 ?
B2 B4 B6 60.85(8) 2_575 2_575 ?
B5 B4 B6 110.54(9) . 2_575 ?
B1 B4 B6 108.68(8) . 2_575 ?
C6B B4 B6 0.00(7) 2_575 2_575 ?
C2B B4 B3 109.47(9) 2_575 . ?
B2 B4 B3 109.47(9) 2_575 . ?
B5 B4 B3 109.61(9) . . ?
B1 B4 B3 60.31(7) . . ?
C6B B4 B3 60.14(7) 2_575 . ?
B6 B4 B3 60.14(7) 2_575 . ?
C2B B4 H4B 118.4(9) 2_575 . ?
B2 B4 H4B 118.4(9) 2_575 . ?
B5 B4 H4B 118.4(9) . . ?
B1 B4 H4B 122.4(10) . . ?
C6B B4 H4B 121.3(10) 2_575 . ?
B6 B4 H4B 121.3(10) 2_575 . ?
B3 B4 H4B 123.4(9) . . ?
B4 B5 B6 107.57(9) . . ?
B4 B5 B1 60.77(7) . . ?
B6 B5 B1 59.19(7) . . ?
B4 B5 C3B 106.62(9) . 2_575 ?
B6 B5 C3B 61.29(7) . 2_575 ?
B1 B5 C3B 108.27(9) . 2_575 ?
B4 B5 B3 106.62(9) . 2_575 ?
B6 B5 B3 61.29(7) . 2_575 ?
B1 B5 B3 108.27(9) . 2_575 ?
C3B B5 B3 0.00(7) 2_575 2_575 ?
B4 B5 B2 58.66(8) . 2_575 ?
B6 B5 B2 107.74(9) . 2_575 ?
B1 B5 B2 107.45(9) . 2_575 ?
C3B B5 B2 59.11(8) 2_575 2_575 ?
B3 B5 B2 59.11(8) 2_575 2_575 ?
B4 B5 C2B 58.66(8) . 2_575 ?
B6 B5 C2B 107.74(9) . 2_575 ?
B1 B5 C2B 107.45(9) . 2_575 ?
C3B B5 C2B 59.11(8) 2_575 2_575 ?
B3 B5 C2B 59.11(8) 2_575 2_575 ?
B2 B5 C2B 0.00(7) 2_575 2_575 ?
B4 B5 H5B 123.6(11) . . ?
B6 B5 H5B 121.4(11) . . ?
B1 B5 H5B 123.3(11) . . ?
C3B B5 H5B 119.9(11) 2_575 . ?
B3 B5 H5B 119.9(11) 2_575 . ?
B2 B5 H5B 121.6(11) 2_575 . ?
C2B B5 H5B 121.6(11) 2_575 . ?
B1 B6 B5 60.82(7) . . ?
B1 B6 B2 59.84(7) . . ?
B5 B6 B2 108.20(9) . . ?
B1 B6 C4B 106.25(8) . 2_575 ?
B5 B6 C4B 107.60(9) . 2_575 ?
B2 B6 C4B 58.03(7) . 2_575 ?
B1 B6 B4 106.25(8) . 2_575 ?
B5 B6 B4 107.60(9) . 2_575 ?
B2 B6 B4 58.03(7) . 2_575 ?
C4B B6 B4 0.00(9) 2_575 2_575 ?
B1 B6 B3 108.58(8) . 2_575 ?
B5 B6 B3 60.06(7) . 2_575 ?
B2 B6 B3 107.47(8) . 2_575 ?
C4B B6 B3 60.48(7) 2_575 2_575 ?
B4 B6 B3 60.48(7) 2_575 2_575 ?
B1 B6 C3B 108.58(8) . 2_575 ?
B5 B6 C3B 60.06(7) . 2_575 ?
B2 B6 C3B 107.47(8) . 2_575 ?
C4B B6 C3B 60.48(7) 2_575 2_575 ?
B4 B6 C3B 60.48(7) 2_575 2_575 ?
B3 B6 C3B 0.00(2) 2_575 2_575 ?
B1 B6 H6B 122.4(11) . . ?
B5 B6 H6B 120.9(11) . . ?
B2 B6 H6B 123.2(11) . . ?
C4B B6 H6B 122.8(11) 2_575 . ?
B4 B6 H6B 122.8(11) 2_575 . ?
B3 B6 H6B 120.4(11) 2_575 . ?
C3B B6 H6B 120.4(11) 2_575 . ?

loop_
_geom_bond_atom_site_label_1
_geom_bond_atom_site_label_2
_geom_bond_distance
_geom_bond_site_symmetry_2
_geom_bond_publ_flag
N1 C5 1.4860(13) . ?
N1 C1 1.4872(13) . ?
N1 H1N 0.879(16) . ?
N1 H2N 0.93(2) . ?
C2 C1 1.5212(14) . ?
C2 C3 1.5236(15) . ?
C2 H21 0.975(15) . ?
C2 H22 0.975(16) . ?
C4 C5 1.5210(14) . ?
C4 C3 1.5247(14) . ?
C4 H41 0.982(16) . ?
C4 H42 0.957(17) . ?
C5 H51 0.999(16) . ?
C5 H52 0.980(16) . ?
C3 H31 0.971(17) . ?
C3 H32 0.981(17) . ?
C1 H11 0.996(15) . ?
C1 H12 0.963(16) . ?
B1 B6 1.7021(17) . ?
B1 B2 1.7194(18) . ?
B1 B5 1.7302(18) . ?
B1 B4 1.7404(17) . ?
B1 B3 1.7627(18) . ?
B1 H1B 1.028(18) . ?
B2 C4B 1.6943(19) 2_575 ?
B2 B4 1.6943(19) 2_575 ?
B2 B3 1.7210(18) . ?
B2 B6 1.7444(18) . ?
B2 C5B 1.748(2) 2_575 ?
B2 B5 1.748(2) 2_575 ?
B2 H2B 1.12(2) . ?
B3 C5B 1.7415(19) 2_575 ?
B3 B5 1.7415(19) 2_575 ?
B3 C6B 1.7626(17) 2_575 ?
B3 B6 1.7626(17) 2_575 ?
B3 B4 1.7685(17) . ?
B3 H3B 1.173(18) . ?
B4 C2B 1.6943(19) 2_575 ?
B4 B2 1.6943(19) 2_575 ?
B4 B5 1.7106(19) . ?
B4 C6B 1.7489(17) 2_575 ?
B4 B6 1.7489(17) 2_575 ?
B4 H4B 1.079(17) . ?
B5 B6 1.7162(17) . ?
B5 C3B 1.7415(19) 2_575 ?
B5 B3 1.7415(19) 2_575 ?
B5 B2 1.748(2) 2_575 ?
B5 C2B 1.748(2) 2_575 ?
B5 H5B 1.11(2) . ?
B6 C4B 1.7489(17) 2_575 ?
B6 B4 1.7489(17) 2_575 ?
B6 B3 1.7626(17) 2_575 ?
B6 C3B 1.7626(17) 2_575 ?
B6 H6B 0.972(19) . ?

loop_
_geom_torsion_atom_site_label_1
_geom_torsion_atom_site_label_2
_geom_torsion_atom_site_label_3
_geom_torsion_atom_site_label_4
_geom_torsion
_geom_torsion_site_symmetry_1
_geom_torsion_site_symmetry_2
_geom_torsion_site_symmetry_3
_geom_torsion_site_symmetry_4
_geom_torsion_publ_flag
C1 N1 C5 C4 57.28(10) . . . . ?
C3 C4 C5 N1 -55.35(11) . . . . ?
C1 C2 C3 C4 -53.93(12) . . . . ?
C5 C4 C3 C2 53.80(12) . . . . ?
C5 N1 C1 C2 -57.38(11) . . . . ?
C3 C2 C1 N1 55.58(12) . . . . ?
B6 B1 B2 C4B -37.94(8) . . . 2_575 ?
B5 B1 B2 C4B 0.13(12) . . . 2_575 ?
B4 B1 B2 C4B 62.43(12) . . . 2_575 ?
B3 B1 B2 C4B 101.54(10) . . . 2_575 ?
B6 B1 B2 B4 -37.94(8) . . . 2_575 ?
B5 B1 B2 B4 0.13(12) . . . 2_575 ?
B4 B1 B2 B4 62.43(12) . . . 2_575 ?
B3 B1 B2 B4 101.54(10) . . . 2_575 ?
B6 B1 B2 B3 -139.48(9) . . . . ?
B5 B1 B2 B3 -101.41(10) . . . . ?
B4 B1 B2 B3 -39.12(8) . . . . ?
B5 B1 B2 B6 38.07(8) . . . . ?
B4 B1 B2 B6 100.37(9) . . . . ?
B3 B1 B2 B6 139.48(9) . . . . ?
B6 B1 B2 C5B -101.13(10) . . . 2_575 ?
B5 B1 B2 C5B -63.07(12) . . . 2_575 ?
B4 B1 B2 C5B -0.77(12) . . . 2_575 ?
B3 B1 B2 C5B 38.35(9) . . . 2_575 ?
B6 B1 B2 B5 -101.13(10) . . . 2_575 ?
B5 B1 B2 B5 -63.07(12) . . . 2_575 ?
B4 B1 B2 B5 -0.77(12) . . . 2_575 ?
B3 B1 B2 B5 38.35(9) . . . 2_575 ?
C4B B2 B3 C5B 36.59(9) 2_575 . . 2_575 ?
B4 B2 B3 C5B 36.59(9) 2_575 . . 2_575 ?
B1 B2 B3 C5B 137.56(9) . . . 2_575 ?
B6 B2 B3 C5B 101.51(10) . . . 2_575 ?
B5 B2 B3 C5B 0.0 2_575 . . 2_575 ?
C4B B2 B3 B5 36.59(9) 2_575 . . 2_575 ?
B4 B2 B3 B5 36.59(9) 2_575 . . 2_575 ?
B1 B2 B3 B5 137.56(9) . . . 2_575 ?
B6 B2 B3 B5 101.51(10) . . . 2_575 ?
C5B B2 B3 B5 0.0 2_575 . . 2_575 ?
C4B B2 B3 C6B -0.81(12) 2_575 . . 2_575 ?
B4 B2 B3 C6B -0.81(12) 2_575 . . 2_575 ?
B1 B2 B3 C6B 100.15(9) . . . 2_575 ?
B6 B2 B3 C6B 64.11(11) . . . 2_575 ?
C5B B2 B3 C6B -37.41(8) 2_575 . . 2_575 ?
B5 B2 B3 C6B -37.41(8) 2_575 . . 2_575 ?
C4B B2 B3 B6 -0.81(12) 2_575 . . 2_575 ?
B4 B2 B3 B6 -0.81(12) 2_575 . . 2_575 ?
B1 B2 B3 B6 100.15(9) . . . 2_575 ?
B6 B2 B3 B6 64.11(11) . . . 2_575 ?
C5B B2 B3 B6 -37.41(8) 2_575 . . 2_575 ?
B5 B2 B3 B6 -37.41(8) 2_575 . . 2_575 ?
C4B B2 B3 B1 -100.96(10) 2_575 . . . ?
B4 B2 B3 B1 -100.96(10) 2_575 . . . ?
B6 B2 B3 B1 -36.04(8) . . . . ?
C5B B2 B3 B1 -137.56(9) 2_575 . . . ?
B5 B2 B3 B1 -137.56(9) 2_575 . . . ?
C4B B2 B3 B4 -62.88(12) 2_575 . . . ?
B4 B2 B3 B4 -62.88(12) 2_575 . . . ?
B1 B2 B3 B4 38.08(8) . . . . ?
B6 B2 B3 B4 2.04(12) . . . . ?
C5B B2 B3 B4 -99.48(10) 2_575 . . . ?
B5 B2 B3 B4 -99.48(10) 2_575 . . . ?
B6 B1 B3 B2 37.09(8) . . . . ?
B5 B1 B3 B2 100.95(10) . . . . ?
B4 B1 B3 B2 136.13(9) . . . . ?
B6 B1 B3 C5B -0.97(11) . . . 2_575 ?
B2 B1 B3 C5B -38.06(8) . . . 2_575 ?
B5 B1 B3 C5B 62.89(11) . . . 2_575 ?
B4 B1 B3 C5B 98.07(10) . . . 2_575 ?
B6 B1 B3 B5 -0.97(11) . . . 2_575 ?
B2 B1 B3 B5 -38.06(8) . . . 2_575 ?
B5 B1 B3 B5 62.89(11) . . . 2_575 ?
B4 B1 B3 B5 98.07(10) . . . 2_575 ?
B6 B1 B3 C6B -62.68(11) . . . 2_575 ?
B2 B1 B3 C6B -99.77(9) . . . 2_575 ?
B5 B1 B3 C6B 1.18(11) . . . 2_575 ?
B4 B1 B3 C6B 36.36(8) . . . 2_575 ?
B6 B1 B3 B6 -62.68(11) . . . 2_575 ?
B2 B1 B3 B6 -99.77(9) . . . 2_575 ?
B5 B1 B3 B6 1.18(11) . . . 2_575 ?
B4 B1 B3 B6 36.36(8) . . . 2_575 ?
B6 B1 B3 B4 -99.04(9) . . . . ?
B2 B1 B3 B4 -136.13(9) . . . . ?
B5 B1 B3 B4 -35.18(9) . . . . ?
B6 B1 B4 C2B 0.95(11) . . . 2_575 ?
B2 B1 B4 C2B -63.41(12) . . . 2_575 ?
B5 B1 B4 C2B 38.69(9) . . . 2_575 ?
B3 B1 B4 C2B -101.87(10) . . . 2_575 ?
B6 B1 B4 B2 0.95(11) . . . 2_575 ?
B2 B1 B4 B2 -63.41(12) . . . 2_575 ?
B5 B1 B4 B2 38.69(9) . . . 2_575 ?
B3 B1 B4 B2 -101.87(10) . . . 2_575 ?
B6 B1 B4 B5 -37.74(8) . . . . ?
B2 B1 B4 B5 -102.10(10) . . . . ?
B3 B1 B4 B5 -140.56(9) . . . . ?
B6 B1 B4 C6B 65.74(11) . . . 2_575 ?
B2 B1 B4 C6B 1.37(12) . . . 2_575 ?
B5 B1 B4 C6B 103.48(10) . . . 2_575 ?
B3 B1 B4 C6B -37.08(8) . . . 2_575 ?
B6 B1 B4 B6 65.74(11) . . . 2_575 ?
B2 B1 B4 B6 1.37(12) . . . 2_575 ?
B5 B1 B4 B6 103.48(10) . . . 2_575 ?
B3 B1 B4 B6 -37.08(8) . . . 2_575 ?
B6 B1 B4 B3 102.82(9) . . . . ?
B2 B1 B4 B3 38.46(8) . . . . ?
B5 B1 B4 B3 140.56(10) . . . . ?
B2 B3 B4 C2B 63.68(12) . . . 2_575 ?
C5B B3 B4 C2B 0.50(12) 2_575 . . 2_575 ?
B5 B3 B4 C2B 0.50(12) 2_575 . . 2_575 ?
C6B B3 B4 C2B -37.00(9) 2_575 . . 2_575 ?
B6 B3 B4 C2B -37.00(9) 2_575 . . 2_575 ?
B1 B3 B4 C2B 101.80(10) . . . 2_575 ?
B2 B3 B4 B2 63.68(12) . . . 2_575 ?
C5B B3 B4 B2 0.50(12) 2_575 . . 2_575 ?
B5 B3 B4 B2 0.50(12) 2_575 . . 2_575 ?
C6B B3 B4 B2 -37.00(9) 2_575 . . 2_575 ?
B6 B3 B4 B2 -37.00(9) 2_575 . . 2_575 ?
B1 B3 B4 B2 101.80(10) . . . 2_575 ?
B2 B3 B4 B5 -2.31(12) . . . . ?
C5B B3 B4 B5 -65.49(12) 2_575 . . . ?
B5 B3 B4 B5 -65.49(12) 2_575 . . . ?
C6B B3 B4 B5 -103.00(10) 2_575 . . . ?
B6 B3 B4 B5 -103.00(10) 2_575 . . . ?
B1 B3 B4 B5 35.81(9) . . . . ?
B2 B3 B4 B1 -38.12(8) . . . . ?
C5B B3 B4 B1 -101.30(9) 2_575 . . . ?
B5 B3 B4 B1 -101.30(9) 2_575 . . . ?
C6B B3 B4 B1 -138.80(9) 2_575 . . . ?
B6 B3 B4 B1 -138.80(9) 2_575 . . . ?
B2 B3 B4 C6B 100.69(9) . . . 2_575 ?
C5B B3 B4 C6B 37.51(8) 2_575 . . 2_575 ?
B5 B3 B4 C6B 37.51(8) 2_575 . . 2_575 ?
B6 B3 B4 C6B 0.0 2_575 . . 2_575 ?
B1 B3 B4 C6B 138.80(9) . . . 2_575 ?
B2 B3 B4 B6 100.69(9) . . . 2_575 ?
C5B B3 B4 B6 37.51(8) 2_575 . . 2_575 ?
B5 B3 B4 B6 37.51(8) 2_575 . . 2_575 ?
C6B B3 B4 B6 0.0 2_575 . . 2_575 ?
B1 B3 B4 B6 138.80(9) . . . 2_575 ?
C2B B4 B5 B6 -100.45(10) 2_575 . . . ?
B2 B4 B5 B6 -100.45(10) 2_575 . . . ?
B1 B4 B5 B6 37.55(8) . . . . ?
C6B B4 B5 B6 -62.79(12) 2_575 . . . ?
B6 B4 B5 B6 -62.79(12) 2_575 . . . ?
B3 B4 B5 B6 1.69(13) . . . . ?
C2B B4 B5 B1 -138.00(9) 2_575 . . . ?
B2 B4 B5 B1 -138.00(9) 2_575 . . . ?
C6B B4 B5 B1 -100.34(9) 2_575 . . . ?
B6 B4 B5 B1 -100.34(9) 2_575 . . . ?
B3 B4 B5 B1 -35.86(9) . . . . ?
C2B B4 B5 C3B -36.00(9) 2_575 . . 2_575 ?
B2 B4 B5 C3B -36.00(9) 2_575 . . 2_575 ?
B1 B4 B5 C3B 101.99(9) . . . 2_575 ?
C6B B4 B5 C3B 1.66(12) 2_575 . . 2_575 ?
B6 B4 B5 C3B 1.66(12) 2_575 . . 2_575 ?
B3 B4 B5 C3B 66.13(12) . . . 2_575 ?
C2B B4 B5 B3 -36.00(9) 2_575 . . 2_575 ?
B2 B4 B5 B3 -36.00(9) 2_575 . . 2_575 ?
B1 B4 B5 B3 101.99(9) . . . 2_575 ?
C6B B4 B5 B3 1.66(12) 2_575 . . 2_575 ?
B6 B4 B5 B3 1.66(12) 2_575 . . 2_575 ?
B3 B4 B5 B3 66.13(12) . . . 2_575 ?
C2B B4 B5 B2 0.0 2_575 . . 2_575 ?
B1 B4 B5 B2 138.00(9) . . . 2_575 ?
C6B B4 B5 B2 37.66(9) 2_575 . . 2_575 ?
B6 B4 B5 B2 37.66(9) 2_575 . . 2_575 ?
B3 B4 B5 B2 102.14(10) . . . 2_575 ?
B2 B4 B5 C2B 0.0 2_575 . . 2_575 ?
B1 B4 B5 C2B 138.00(9) . . . 2_575 ?
C6B B4 B5 C2B 37.66(9) 2_575 . . 2_575 ?
B6 B4 B5 C2B 37.66(9) 2_575 . . 2_575 ?
B3 B4 B5 C2B 102.14(10) . . . 2_575 ?
B6 B1 B5 B4 137.43(9) . . . . ?
B2 B1 B5 B4 98.78(10) . . . . ?
B3 B1 B5 B4 35.84(9) . . . . ?
B2 B1 B5 B6 -38.65(9) . . . . ?
B4 B1 B5 B6 -137.43(9) . . . . ?
B3 B1 B5 B6 -101.59(9) . . . . ?
B6 B1 B5 C3B 38.20(8) . . . 2_575 ?
B2 B1 B5 C3B -0.45(12) . . . 2_575 ?
B4 B1 B5 C3B -99.23(10) . . . 2_575 ?
B3 B1 B5 C3B -63.39(12) . . . 2_575 ?
B6 B1 B5 B3 38.20(8) . . . 2_575 ?
B2 B1 B5 B3 -0.45(12) . . . 2_575 ?
B4 B1 B5 B3 -99.23(10) . . . 2_575 ?
B3 B1 B5 B3 -63.39(12) . . . 2_575 ?
B6 B1 B5 B2 100.62(10) . . . 2_575 ?
B2 B1 B5 B2 61.97(12) . . . 2_575 ?
B4 B1 B5 B2 -36.81(8) . . . 2_575 ?
B3 B1 B5 B2 -0.97(12) . . . 2_575 ?
B6 B1 B5 C2B 100.62(10) . . . 2_575 ?
B2 B1 B5 C2B 61.97(12) . . . 2_575 ?
B4 B1 B5 C2B -36.81(8) . . . 2_575 ?
B3 B1 B5 C2B -0.97(12) . . . 2_575 ?
B2 B1 B6 B5 137.59(9) . . . . ?
B4 B1 B6 B5 37.32(8) . . . . ?
B3 B1 B6 B5 101.39(9) . . . . ?
B5 B1 B6 B2 -137.59(9) . . . . ?
B4 B1 B6 B2 -100.27(9) . . . . ?
B3 B1 B6 B2 -36.21(8) . . . . ?
B2 B1 B6 C4B 36.17(8) . . . 2_575 ?
B5 B1 B6 C4B -101.42(9) . . . 2_575 ?
B4 B1 B6 C4B -64.10(10) . . . 2_575 ?
B3 B1 B6 C4B -0.03(11) . . . 2_575 ?
B2 B1 B6 B4 36.17(8) . . . 2_575 ?
B5 B1 B6 B4 -101.42(9) . . . 2_575 ?
B4 B1 B6 B4 -64.10(10) . . . 2_575 ?
B3 B1 B6 B4 -0.03(11) . . . 2_575 ?
B2 B1 B6 B3 99.85(9) . . . 2_575 ?
B5 B1 B6 B3 -37.74(8) . . . 2_575 ?
B4 B1 B6 B3 -0.43(10) . . . 2_575 ?
B3 B1 B6 B3 63.64(11) . . . 2_575 ?
B2 B1 B6 C3B 99.85(9) . . . 2_575 ?
B5 B1 B6 C3B -37.74(8) . . . 2_575 ?
B4 B1 B6 C3B -0.43(10) . . . 2_575 ?
B3 B1 B6 C3B 63.64(11) . . . 2_575 ?
B4 B5 B6 B1 -38.26(9) . . . . ?
C3B B5 B6 B1 -137.97(9) 2_575 . . . ?
B3 B5 B6 B1 -137.97(9) 2_575 . . . ?
B2 B5 B6 B1 -100.13(10) 2_575 . . . ?
C2B B5 B6 B1 -100.13(10) 2_575 . . . ?
B4 B5 B6 B2 -0.39(12) . . . . ?
B1 B5 B6 B2 37.87(9) . . . . ?
C3B B5 B6 B2 -100.10(9) 2_575 . . . ?
B3 B5 B6 B2 -100.10(9) 2_575 . . . ?
B2 B5 B6 B2 -62.27(12) 2_575 . . . ?
C2B B5 B6 B2 -62.27(12) 2_575 . . . ?
B4 B5 B6 C4B 60.89(13) . . . 2_575 ?
B1 B5 B6 C4B 99.15(9) . . . 2_575 ?
C3B B5 B6 C4B -38.82(9) 2_575 . . 2_575 ?
B3 B5 B6 C4B -38.82(9) 2_575 . . 2_575 ?
B2 B5 B6 C4B -0.98(12) 2_575 . . 2_575 ?
C2B B5 B6 C4B -0.98(12) 2_575 . . 2_575 ?
B4 B5 B6 B4 60.89(13) . . . 2_575 ?
B1 B5 B6 B4 99.15(9) . . . 2_575 ?
C3B B5 B6 B4 -38.82(9) 2_575 . . 2_575 ?
B3 B5 B6 B4 -38.82(9) 2_575 . . 2_575 ?
B2 B5 B6 B4 -0.98(12) 2_575 . . 2_575 ?
C2B B5 B6 B4 -0.98(12) 2_575 . . 2_575 ?
B4 B5 B6 B3 99.71(10) . . . 2_575 ?
B1 B5 B6 B3 137.97(9) . . . 2_575 ?
C3B B5 B6 B3 0.0 2_575 . . 2_575 ?
B2 B5 B6 B3 37.84(9) 2_575 . . 2_575 ?
C2B B5 B6 B3 37.84(9) 2_575 . . 2_575 ?
B4 B5 B6 C3B 99.71(10) . . . 2_575 ?
B1 B5 B6 C3B 137.97(9) . . . 2_575 ?
B3 B5 B6 C3B 0.0 2_575 . . 2_575 ?
B2 B5 B6 C3B 37.84(9) 2_575 . . 2_575 ?
C2B B5 B6 C3B 37.84(9) 2_575 . . 2_575 ?
C4B B2 B6 B1 138.09(9) 2_575 . . . ?
B4 B2 B6 B1 138.09(9) 2_575 . . . ?
B3 B2 B6 B1 37.23(9) . . . . ?
C5B B2 B6 B1 101.39(10) 2_575 . . . ?
B5 B2 B6 B1 101.39(10) 2_575 . . . ?
C4B B2 B6 B5 99.79(9) 2_575 . . . ?
B4 B2 B6 B5 99.79(9) 2_575 . . . ?
B1 B2 B6 B5 -38.30(9) . . . . ?
B3 B2 B6 B5 -1.07(12) . . . . ?
C5B B2 B6 B5 63.09(12) 2_575 . . . ?
B5 B2 B6 B5 63.09(12) 2_575 . . . ?
B4 B2 B6 C4B 0.0 2_575 . . 2_575 ?
B1 B2 B6 C4B -138.09(9) . . . 2_575 ?
B3 B2 B6 C4B -100.86(10) . . . 2_575 ?
C5B B2 B6 C4B -36.69(8) 2_575 . . 2_575 ?
B5 B2 B6 C4B -36.69(8) 2_575 . . 2_575 ?
C4B B2 B6 B4 0.0 2_575 . . 2_575 ?
B1 B2 B6 B4 -138.09(9) . . . 2_575 ?
B3 B2 B6 B4 -100.86(10) . . . 2_575 ?
C5B B2 B6 B4 -36.69(8) 2_575 . . 2_575 ?
B5 B2 B6 B4 -36.69(8) 2_575 . . 2_575 ?
C4B B2 B6 B3 36.35(8) 2_575 . . 2_575 ?
B4 B2 B6 B3 36.35(8) 2_575 . . 2_575 ?
B1 B2 B6 B3 -101.74(9) . . . 2_575 ?
B3 B2 B6 B3 -64.51(11) . . . 2_575 ?
C5B B2 B6 B3 -0.34(11) 2_575 . . 2_575 ?
B5 B2 B6 B3 -0.34(11) 2_575 . . 2_575 ?
C4B B2 B6 C3B 36.35(8) 2_575 . . 2_575 ?
B4 B2 B6 C3B 36.35(8) 2_575 . . 2_575 ?
B1 B2 B6 C3B -101.74(9) . . . 2_575 ?
B3 B2 B6 C3B -64.51(11) . . . 2_575 ?
C5B B2 B6 C3B -0.34(11) 2_575 . . 2_575 ?
B5 B2 B6 C3B -0.34(11) 2_575 . . 2_575 ?
